data_2019936
loop_
_publ_author_name
'Rosair, Georgina M.'
'Scott, Greig'
'Welch, Alan J.'

_publ_section_title
;
 The exopolyhedral ligand orientation (ELO) in
 3-(nitrato-\k<i>O</i>)-3,3-bis(triphenylphosphane-\k<i>P</i>)-3-rhoda-1,2-dicarba-<i>closo</i>-dodecaborane(11)
 dichloromethane 2.2-solvate
;
_journal_coeditor_code FA3366
_journal_issue 6
_journal_name_full 'Acta Crystallographica Section C'
_journal_page_first
;
;
_journal_paper_doi 10.1107/S2053229615008724
_journal_volume 71
_journal_year 2015
_chemical_formula_iupac '[Rh (C2 H11 B9) (N O3) (C18 H15 P1)2], 2.2C H2 Cl2'
_chemical_formula_moiety 'C38 H41 B9 N O3 P2 Rh, 2.2(C H2 Cl2)'
_chemical_formula_sum 'C40.2 H45.4 B9 Cl4.4 N O3 P2 Rh'
_chemical_formula_weight 1008.69
_chemical_name_systematic
;
3-(Nitrato-\k<i>O</i>)-3,3-bis(triphenylphosphane-\k<i>P</i>)-3-rhoda-\
1,2-dicarba-<i>closo</i>-dodecaborane(11) dichloromethane 2.2-solvate
;
_space_group_crystal_system triclinic
_space_group_IT_number 2
_space_group_name_Hall '-P 1'
_space_group_name_H-M_alt 'P -1'
_symmetry_space_group_name_Hall '-P 1'
_symmetry_space_group_name_H-M 'P -1'
_atom_sites_solution_hydrogens mixed
_cell_angle_alpha 91.083(4)
_cell_angle_beta 110.514(4)
_cell_angle_gamma 99.713(4)
_cell_formula_units_Z 2
_cell_length_a 11.2934(9)
_cell_length_b 13.0083(10)
_cell_length_c 15.8655(13)
_cell_measurement_reflns_used 9956
_cell_measurement_temperature 100.0(2)
_cell_measurement_theta_max 28.337
_cell_measurement_theta_min 2.354
_cell_volume 2144.0(3)
_computing_cell_refinement
;
APEX2 (Bruker, 2009)
;
_computing_data_collection
;
APEX2 (Bruker, 2009)
;
_computing_data_reduction
;
SAINT (Bruker, 2009)
;
_computing_molecular_graphics
;
OLEX2 (Dolomanov <i>et al.</i>,  2009)
;
_computing_publication_material
;
OLEX2 (Dolomanov <i>et al.</i>,  2009)
;
_computing_structure_refinement
;
SHEXL2014 (Sheldrick, 2015)
;
_computing_structure_solution
;
SHELXS97 (Sheldrick, 2008) and publCIF (Westrip, 2010)
;
_diffrn_ambient_temperature 100.15
_diffrn_measured_fraction_theta_full 0.996
_diffrn_measured_fraction_theta_max 0.973
_diffrn_measurement_device_type 'Bruker APEXII CCD'
_diffrn_measurement_method '\f and \w scans'
_diffrn_radiation_monochromator graphite
_diffrn_radiation_type MoK\a
_diffrn_radiation_wavelength 0.71073
_diffrn_reflns_av_R_equivalents 0.0347
_diffrn_reflns_limit_h_max 14
_diffrn_reflns_limit_h_min -15
_diffrn_reflns_limit_k_max 17
_diffrn_reflns_limit_k_min -17
_diffrn_reflns_limit_l_max 20
_diffrn_reflns_limit_l_min -21
_diffrn_reflns_number 40881
_diffrn_reflns_theta_full 25.000
_diffrn_reflns_theta_max 28.525
_diffrn_reflns_theta_min 2.192
_diffrn_standards_number 0
_exptl_absorpt_coefficient_mu 0.789
_exptl_absorpt_correction_T_max 0.7457
_exptl_absorpt_correction_T_min 0.6599
_exptl_absorpt_correction_type multi-scan
_exptl_absorpt_process_details
;
(SADABS; Bruker, 2008)
;
_exptl_crystal_colour orange
_exptl_crystal_density_diffrn 1.562
_exptl_crystal_description PLATE
_exptl_crystal_F_000 1025
_exptl_crystal_size_max 0.56
_exptl_crystal_size_mid 0.32
_exptl_crystal_size_min 0.08
_refine_diff_density_max 1.040
_refine_diff_density_min -0.738
_refine_ls_extinction_method none
_refine_ls_goodness_of_fit_ref 1.045
_refine_ls_hydrogen_treatment mixed
_refine_ls_matrix_type full
_refine_ls_number_parameters 520
_refine_ls_number_reflns 10597
_refine_ls_number_restraints 0
_refine_ls_restrained_S_all 1.045
_refine_ls_R_factor_all 0.0445
_refine_ls_R_factor_gt 0.0353
_refine_ls_shift/su_max 0.002
_refine_ls_shift/su_mean 0.000
_refine_ls_structure_factor_coef Fsqd
_refine_ls_weighting_details 'w=1/[\s^2^(Fo^2^)+(0.0442P)^2^+1.0745P] where P=(Fo^2^+2Fc^2^)/3'
_refine_ls_weighting_scheme calc
_refine_ls_wR_factor_gt 0.0858
_refine_ls_wR_factor_ref 0.0890
_reflns_number_gt 8793
_reflns_number_total 10603
_reflns_threshold_expression I>2\s(I)
_cod_data_source_file fa3366sup1.cif
_cod_data_source_block I
_cod_original_formula_sum 'C40.20 H45.40 B9 Cl4.40 N O3 P2 Rh'
_cod_database_code 2019936
_cod_database_fobs_code 2019936
_shelx_space_group_comment
;
The symmetry employed for this shelxl refinement is uniquely defined
by the following loop, which should always be used as a source of
symmetry information in preference to the above space-group names.
They are only intended as comments.
;
_shelx_estimated_absorpt_t_min 0.666
_shelx_estimated_absorpt_t_max 0.940
_shelxl_version_number 2014/6

loop_
_space_group_symop_operation_xyz
'x, y, z'
'-x, -y, -z'

loop_
_atom_site_type_symbol
_atom_site_label
_atom_site_fract_x
_atom_site_fract_y
_atom_site_fract_z
_atom_site_U_iso_or_equiv
_atom_site_adp_type
_atom_site_calc_flag
_atom_site_occupancy
P P1 0.77241(5) 0.67698(4) 0.74878(3) 0.01271(11) Uani d 1
N N1 0.87860(18) 0.65330(15) 0.52152(13) 0.0215(4) Uani d 1
C C1 0.9582(2) 0.92169(16) 0.61657(14) 0.0137(4) Uani d 1
H H1 0.997(2) 0.8910(19) 0.5816(16) 0.016 Uiso d 1
P P2 1.10932(5) 0.74601(4) 0.77396(4) 0.01356(11) Uani d 1
C C2 0.8018(2) 0.88723(17) 0.58661(14) 0.0151(4) Uani d 1
H H2 0.765(2) 0.841(2) 0.5386(17) 0.018 Uiso d 1
Rh Rh3 0.90764(2) 0.79625(2) 0.69438(2) 0.01151(5) Uani d 1
B B4 1.0307(2) 0.95430(19) 0.73121(17) 0.0167(5) Uani d 1
H H4 1.131(2) 0.953(2) 0.7639(16) 0.020 Uiso d 1
B B5 1.0059(3) 1.0516(2) 0.64997(17) 0.0194(5) Uani d 1
H H5 1.090(2) 1.097(2) 0.6397(17) 0.023 Uiso d 1
B B6 0.8624(3) 1.00666(19) 0.55738(17) 0.0184(5) Uani d 1
H H6 0.848(2) 1.017(2) 0.4851(17) 0.022 Uiso d 1
B B7 0.7524(2) 0.89183(19) 0.67575(16) 0.0149(5) Uani d 1
H H7 0.667(2) 0.847(2) 0.6730(16) 0.018 Uiso d 1
B B8 0.8979(2) 0.93764(19) 0.77311(16) 0.0161(5) Uani d 1
H H8 0.905(2) 0.927(2) 0.8480(16) 0.019 Uiso d 1
B B9 0.9657(3) 1.06382(19) 0.74833(17) 0.0186(5) Uani d 1
H H9 1.023(2) 1.125(2) 0.8029(17) 0.022 Uiso d 1
B B10 0.8633(3) 1.0969(2) 0.64256(17) 0.0195(5) Uani d 1
H H10 0.854(2) 1.173(2) 0.6309(17) 0.023 Uiso d 1
B B11 0.7322(3) 0.9899(2) 0.59632(17) 0.0188(5) Uani d 1
H H11 0.636(2) 0.996(2) 0.5488(17) 0.023 Uiso d 1
B B12 0.7956(3) 1.0254(2) 0.71529(17) 0.0186(5) Uani d 1
H H12 0.739(2) 1.068(2) 0.7481(17) 0.022 Uiso d 1
O O31 0.89962(15) 0.66171(11) 0.60529(11) 0.0190(3) Uani d 1
O O32 0.91609(17) 0.58184(14) 0.49219(11) 0.0283(4) Uani d 1
O O33 0.8204(2) 0.71454(16) 0.47201(12) 0.0383(5) Uani d 1
C C101 0.7601(2) 0.73522(16) 0.84977(14) 0.0154(4) Uani d 1
C C102 0.8653(2) 0.74040(17) 0.93054(14) 0.0164(4) Uani d 1
H H102 0.9351 0.7078 0.9320 0.020 Uiso calc 1
C C103 0.8682(2) 0.79282(18) 1.00855(15) 0.0208(5) Uani d 1
H H103 0.9397 0.7959 1.0632 0.025 Uiso calc 1
C C104 0.7667(2) 0.84065(19) 1.00641(16) 0.0238(5) Uani d 1
H H104 0.7685 0.8767 1.0596 0.029 Uiso calc 1
C C105 0.6621(2) 0.83591(19) 0.92634(16) 0.0234(5) Uani d 1
H H105 0.5929 0.8692 0.9251 0.028 Uiso calc 1
C C106 0.6579(2) 0.78303(17) 0.84843(15) 0.0179(4) Uani d 1
H H106 0.5856 0.7794 0.7942 0.022 Uiso calc 1
C C107 0.7981(2) 0.54445(16) 0.77742(14) 0.0148(4) Uani d 1
C C108 0.7805(2) 0.50118(18) 0.85334(15) 0.0187(4) Uani d 1
H H108 0.7688 0.5446 0.8975 0.022 Uiso calc 1
C C109 0.7799(2) 0.39519(18) 0.86463(16) 0.0227(5) Uani d 1
H H109 0.7686 0.3666 0.9166 0.027 Uiso calc 1
C C110 0.7958(2) 0.33164(18) 0.79988(16) 0.0243(5) Uani d 1
H H110 0.7951 0.2593 0.8072 0.029 Uiso calc 1
C C111 0.8127(2) 0.37379(18) 0.72415(16) 0.0231(5) Uani d 1
H H111 0.8231 0.3299 0.6797 0.028 Uiso calc 1
C C112 0.8146(2) 0.47955(17) 0.71287(15) 0.0186(4) Uani d 1
H H112 0.8270 0.5078 0.6612 0.022 Uiso calc 1
C C113 0.6081(2) 0.63853(17) 0.66624(14) 0.0154(4) Uani d 1
C C114 0.5795(2) 0.65316(17) 0.57549(15) 0.0185(4) Uani d 1
H H114 0.6447 0.6881 0.5556 0.022 Uiso calc 1
C C115 0.4552(2) 0.61682(19) 0.51286(16) 0.0233(5) Uani d 1
H H115 0.4363 0.6268 0.4507 0.028 Uiso calc 1
C C116 0.3602(2) 0.56643(18) 0.54162(16) 0.0229(5) Uani d 1
H H116 0.2754 0.5431 0.4994 0.028 Uiso calc 1
C C117 0.3888(2) 0.54987(18) 0.63250(16) 0.0218(5) Uani d 1
H H117 0.3237 0.5143 0.6521 0.026 Uiso calc 1
C C118 0.5122(2) 0.58524(18) 0.69455(16) 0.0201(5) Uani d 1
H H118 0.5315 0.5732 0.7564 0.024 Uiso calc 1
C C201 1.1125(2) 0.60599(17) 0.78369(14) 0.0155(4) Uani d 1
C C202 1.1095(2) 0.56430(18) 0.86388(15) 0.0190(5) Uani d 1
H H202 1.1021 0.6079 0.9098 0.023 Uiso calc 1
C C203 1.1172(2) 0.45993(19) 0.87707(16) 0.0233(5) Uani d 1
H H203 1.1147 0.4324 0.9316 0.028 Uiso calc 1
C C204 1.1285(2) 0.39596(19) 0.81007(17) 0.0252(5) Uani d 1
H H204 1.1365 0.3252 0.8196 0.030 Uiso calc 1
C C205 1.1282(2) 0.43527(18) 0.72979(16) 0.0223(5) Uani d 1
H H205 1.1340 0.3909 0.6837 0.027 Uiso calc 1
C C206 1.1193(2) 0.53952(18) 0.71585(15) 0.0186(4) Uani d 1
H H206 1.1180 0.5656 0.6601 0.022 Uiso calc 1
C C207 1.2198(2) 0.79311(17) 0.71462(14) 0.0163(4) Uani d 1
C C208 1.3287(2) 0.87055(18) 0.75613(16) 0.0214(5) Uani d 1
H H208 1.3480 0.8976 0.8164 0.026 Uiso calc 1
C C209 1.4090(2) 0.9083(2) 0.71018(17) 0.0258(5) Uani d 1
H H209 1.4825 0.9611 0.7393 0.031 Uiso calc 1
C C210 1.3833(2) 0.8699(2) 0.62250(17) 0.0258(5) Uani d 1
H H210 1.4395 0.8952 0.5917 0.031 Uiso calc 1
C C211 1.2745(2) 0.79390(19) 0.57993(16) 0.0215(5) Uani d 1
H H211 1.2558 0.7675 0.5195 0.026 Uiso calc 1
C C212 1.1927(2) 0.75624(17) 0.62513(14) 0.0170(4) Uani d 1
H H212 1.1177 0.7050 0.5950 0.020 Uiso calc 1
C C213 1.2025(2) 0.79606(17) 0.89153(14) 0.0173(4) Uani d 1
C C214 1.1578(2) 0.85900(17) 0.94137(15) 0.0191(5) Uani d 1
H H214 1.0777 0.8805 0.9135 0.023 Uiso calc 1
C C215 1.2303(2) 0.89048(18) 1.03202(15) 0.0217(5) Uani d 1
H H215 1.1983 0.9322 1.0658 0.026 Uiso calc 1
C C216 1.3480(2) 0.86155(19) 1.07301(16) 0.0257(5) Uani d 1
H H216 1.3968 0.8833 1.1348 0.031 Uiso calc 1
C C217 1.3952(2) 0.80033(19) 1.02359(16) 0.0252(5) Uani d 1
H H217 1.4771 0.7816 1.0512 0.030 Uiso calc 1
C C218 1.3221(2) 0.76673(19) 0.93362(15) 0.0216(5) Uani d 1
H H218 1.3534 0.7236 0.9005 0.026 Uiso calc 1

loop_
_atom_site_aniso_label
_atom_site_aniso_U_11
_atom_site_aniso_U_22
_atom_site_aniso_U_33
_atom_site_aniso_U_12
_atom_site_aniso_U_13
_atom_site_aniso_U_23
P1 0.0157(3) 0.0113(3) 0.0117(2) 0.0039(2) 0.0050(2) 0.00183(19)
N1 0.0206(10) 0.0178(10) 0.0248(10) 0.0050(8) 0.0059(8) 0.0033(8)
C1 0.0180(10) 0.0117(10) 0.0138(10) 0.0050(8) 0.0076(8) 0.0046(8)
P2 0.0155(3) 0.0129(3) 0.0126(3) 0.0047(2) 0.0044(2) 0.0025(2)
C2 0.0195(11) 0.0135(10) 0.0118(10) 0.0059(8) 0.0039(8) 0.0025(8)
Rh3 0.01449(9) 0.00958(8) 0.01125(8) 0.00430(6) 0.00461(6) 0.00194(6)
B4 0.0203(12) 0.0104(11) 0.0195(12) 0.0028(9) 0.0072(10) 0.0027(9)
B5 0.0282(14) 0.0115(12) 0.0200(12) 0.0039(10) 0.0103(11) 0.0020(9)
B6 0.0270(13) 0.0138(12) 0.0187(12) 0.0083(10) 0.0109(11) 0.0079(9)
B7 0.0196(12) 0.0128(11) 0.0141(11) 0.0080(9) 0.0060(10) 0.0024(9)
B8 0.0218(12) 0.0135(12) 0.0150(11) 0.0082(9) 0.0067(10) 0.0024(9)
B9 0.0279(13) 0.0114(11) 0.0177(12) 0.0048(10) 0.0090(11) 0.0026(9)
B10 0.0279(14) 0.0133(12) 0.0190(12) 0.0075(10) 0.0088(11) 0.0025(10)
B11 0.0250(13) 0.0169(12) 0.0160(12) 0.0100(10) 0.0063(10) 0.0039(9)
B12 0.0272(13) 0.0163(12) 0.0156(12) 0.0097(10) 0.0089(10) 0.0035(9)
O31 0.0262(8) 0.0080(7) 0.0302(9) 0.0043(6) 0.0186(7) -0.0006(6)
O32 0.0341(10) 0.0276(10) 0.0256(9) 0.0122(8) 0.0111(8) -0.0055(7)
O33 0.0647(13) 0.0356(11) 0.0199(9) 0.0301(10) 0.0120(9) 0.0071(8)
C101 0.0207(11) 0.0120(10) 0.0158(10) 0.0035(8) 0.0090(9) 0.0031(8)
C102 0.0182(11) 0.0152(10) 0.0171(10) 0.0036(8) 0.0076(9) 0.0032(8)
C103 0.0267(12) 0.0187(11) 0.0159(11) 0.0028(9) 0.0071(9) 0.0020(9)
C104 0.0349(13) 0.0207(12) 0.0199(11) 0.0049(10) 0.0149(10) -0.0001(9)
C105 0.0282(13) 0.0200(12) 0.0268(12) 0.0084(10) 0.0140(10) 0.0016(10)
C106 0.0204(11) 0.0161(11) 0.0186(11) 0.0056(9) 0.0075(9) 0.0045(8)
C107 0.0146(10) 0.0121(10) 0.0164(10) 0.0028(8) 0.0037(8) 0.0015(8)
C108 0.0219(11) 0.0166(11) 0.0178(11) 0.0045(9) 0.0070(9) 0.0032(8)
C109 0.0273(12) 0.0171(11) 0.0227(12) 0.0018(9) 0.0084(10) 0.0073(9)
C110 0.0278(12) 0.0119(11) 0.0281(12) 0.0026(9) 0.0044(10) 0.0036(9)
C111 0.0289(13) 0.0148(11) 0.0235(12) 0.0064(9) 0.0061(10) -0.0020(9)
C112 0.0236(11) 0.0162(11) 0.0150(10) 0.0030(9) 0.0060(9) 0.0014(8)
C113 0.0144(10) 0.0133(10) 0.0171(10) 0.0048(8) 0.0031(8) -0.0009(8)
C114 0.0203(11) 0.0156(11) 0.0186(11) 0.0023(9) 0.0065(9) -0.0006(8)
C115 0.0251(12) 0.0240(12) 0.0168(11) 0.0037(10) 0.0033(9) -0.0015(9)
C116 0.0181(11) 0.0178(12) 0.0275(12) 0.0053(9) 0.0009(10) -0.0027(9)
C117 0.0185(11) 0.0177(11) 0.0314(13) 0.0032(9) 0.0117(10) 0.0024(9)
C118 0.0218(11) 0.0163(11) 0.0217(11) 0.0034(9) 0.0073(9) 0.0040(9)
C201 0.0138(10) 0.0143(10) 0.0180(10) 0.0058(8) 0.0035(8) 0.0037(8)
C202 0.0220(11) 0.0196(11) 0.0176(11) 0.0058(9) 0.0086(9) 0.0035(9)
C203 0.0276(12) 0.0223(12) 0.0218(12) 0.0089(10) 0.0088(10) 0.0107(9)
C204 0.0315(13) 0.0161(11) 0.0308(13) 0.0109(10) 0.0111(11) 0.0101(10)
C205 0.0269(12) 0.0188(12) 0.0255(12) 0.0073(9) 0.0131(10) 0.0025(9)
C206 0.0207(11) 0.0197(11) 0.0184(11) 0.0066(9) 0.0091(9) 0.0052(9)
C207 0.0168(10) 0.0173(11) 0.0180(10) 0.0083(8) 0.0074(9) 0.0087(8)
C208 0.0215(11) 0.0205(12) 0.0209(11) 0.0043(9) 0.0057(9) 0.0047(9)
C209 0.0168(11) 0.0267(13) 0.0306(13) 0.0032(9) 0.0047(10) 0.0097(10)
C210 0.0222(12) 0.0307(14) 0.0327(13) 0.0135(10) 0.0149(11) 0.0185(11)
C211 0.0234(12) 0.0268(13) 0.0197(11) 0.0131(10) 0.0100(9) 0.0103(9)
C212 0.0168(10) 0.0182(11) 0.0189(11) 0.0080(8) 0.0077(9) 0.0076(8)
C213 0.0187(11) 0.0158(11) 0.0151(10) 0.0024(8) 0.0035(9) 0.0033(8)
C214 0.0227(11) 0.0165(11) 0.0169(11) 0.0031(9) 0.0058(9) 0.0041(8)
C215 0.0304(13) 0.0166(11) 0.0171(11) 0.0023(9) 0.0083(10) 0.0009(9)
C216 0.0308(13) 0.0235(13) 0.0156(11) -0.0022(10) 0.0026(10) 0.0024(9)
C217 0.0221(12) 0.0261(13) 0.0218(12) 0.0028(10) 0.0015(10) 0.0048(10)
C218 0.0193(11) 0.0273(13) 0.0176(11) 0.0069(9) 0.0045(9) 0.0038(9)

loop_
_atom_type_symbol
_atom_type_description
_atom_type_scat_dispersion_real
_atom_type_scat_dispersion_imag
_atom_type_scat_source
C C 0.0033 0.0016 'International Tables Vol C Tables 4.2.6.8 and 6.1.1.4'
H H 0.0000 0.0000 'International Tables Vol C Tables 4.2.6.8 and 6.1.1.4'
B B 0.0013 0.0007 'International Tables Vol C Tables 4.2.6.8 and 6.1.1.4'
N N 0.0061 0.0033 'International Tables Vol C Tables 4.2.6.8 and 6.1.1.4'
O O 0.0106 0.0060 'International Tables Vol C Tables 4.2.6.8 and 6.1.1.4'
P P 0.1023 0.0942 'International Tables Vol C Tables 4.2.6.8 and 6.1.1.4'
Rh Rh -1.1178 0.9187 'International Tables Vol C Tables 4.2.6.8 and 6.1.1.4'
Cl Cl 0.1484 0.1585 'International Tables Vol C Tables 4.2.6.8 and 6.1.1.4'

loop_
_geom_angle_atom_site_label_1
_geom_angle_atom_site_label_2
_geom_angle_atom_site_label_3
_geom_angle
_geom_angle_publ_flag
C101 P1 Rh3 110.47(7) ?
C101 P1 C107 103.72(10) ?
C101 P1 C113 107.10(10) ?
C107 P1 Rh3 124.16(7) ?
C113 P1 Rh3 112.86(7) ?
C113 P1 C107 96.77(10) ?
O32 N1 O31 117.74(19) y
O32 N1 O33 122.3(2) y
O33 N1 O31 119.99(19) y
C2 C1 H1 116.8(15) ?
C2 C1 Rh3 68.87(11) ?
C2 C1 B4 111.42(16) ?
C2 C1 B5 110.57(17) ?
C2 C1 B6 61.60(14) ?
Rh3 C1 H1 104.4(15) ?
B4 C1 H1 123.9(15) ?
B4 C1 Rh3 68.03(11) ?
B4 C1 B6 115.20(17) ?
B5 C1 H1 119.3(15) ?
B5 C1 Rh3 127.33(14) ?
B5 C1 B4 63.80(14) ?
B5 C1 B6 61.77(14) ?
B6 C1 H1 112.0(15) ?
B6 C1 Rh3 127.60(14) ?
C201 P2 Rh3 118.20(7) ?
C201 P2 C207 105.89(10) ?
C207 P2 Rh3 107.49(7) ?
C213 P2 Rh3 120.79(7) ?
C213 P2 C201 99.56(10) ?
C213 P2 C207 103.15(10) ?
C1 C2 H2 114.6(16) ?
C1 C2 Rh3 67.32(10) ?
C1 C2 B6 61.91(14) ?
C1 C2 B7 112.36(16) ?
C1 C2 B11 111.92(17) ?
Rh3 C2 H2 104.1(17) ?
B6 C2 H2 111.3(16) ?
B6 C2 Rh3 126.43(14) ?
B7 C2 H2 124.6(16) ?
B7 C2 Rh3 69.21(11) ?
B7 C2 B6 115.82(17) ?
B11 C2 H2 119.7(17) ?
B11 C2 Rh3 128.37(14) ?
B11 C2 B6 62.28(15) ?
B11 C2 B7 64.07(14) ?
P1 Rh3 P2 99.23(2) y
C1 Rh3 P1 157.40(6) ?
C1 Rh3 P2 103.37(6) ?
C1 Rh3 C2 43.81(8) ?
C1 Rh3 B4 46.07(9) ?
C1 Rh3 B7 77.18(9) ?
C1 Rh3 B8 78.75(8) ?
C1 Rh3 O31 98.65(7) ?
C2 Rh3 P1 113.77(6) ?
C2 Rh3 P2 146.33(6) ?
C2 Rh3 B4 77.74(9) ?
C2 Rh3 B7 44.62(8) ?
C2 Rh3 B8 77.71(8) ?
B4 Rh3 P1 139.94(7) ?
B4 Rh3 P2 81.33(7) ?
B4 Rh3 B7 81.22(9) ?
B4 Rh3 B8 48.30(9) ?
B7 Rh3 P1 82.54(7) ?
B7 Rh3 P2 154.43(6) ?
B8 Rh3 P1 94.89(7) ?
B8 Rh3 P2 107.01(7) ?
B8 Rh3 B7 47.59(9) ?
O31 Rh3 P1 85.43(4) y
O31 Rh3 P2 78.95(5) y
O31 Rh3 C2 96.54(7) ?
O31 Rh3 B4 133.01(8) ?
O31 Rh3 B7 126.52(8) ?
O31 Rh3 B8 173.86(8) ?
C1 B4 Rh3 65.90(11) ?
C1 B4 H4 119.7(13) ?
C1 B4 B5 57.44(13) ?
C1 B4 B8 104.62(17) ?
C1 B4 B9 103.14(17) ?
Rh3 B4 H4 113.8(14) ?
B5 B4 Rh3 119.58(15) ?
B5 B4 H4 111.1(14) ?
B5 B4 B8 108.24(17) ?
B8 B4 Rh3 66.55(11) ?
B8 B4 H4 131.7(13) ?
B9 B4 Rh3 120.33(16) ?
B9 B4 H4 120.9(13) ?
B9 B4 B5 59.81(14) ?
B9 B4 B8 60.18(14) ?
C1 B5 B4 58.76(13) ?
C1 B5 H5 121.1(13) ?
C1 B5 B6 60.09(14) ?
C1 B5 B9 103.47(18) ?
C1 B5 B10 105.25(18) ?
B4 B5 H5 118.8(14) ?
B6 B5 B4 109.65(18) ?
B6 B5 H5 120.4(13) ?
B6 B5 B9 108.13(19) ?
B6 B5 B10 60.07(15) ?
B9 B5 B4 58.93(14) ?
B9 B5 H5 125.4(13) ?
B10 B5 B4 108.17(18) ?
B10 B5 H5 125.8(14) ?
B10 B5 B9 60.14(15) ?
C1 B6 B5 58.13(14) ?
C1 B6 H6 120.8(13) ?
C1 B6 B10 103.93(17) ?
C1 B6 B11 103.95(17) ?
C2 B6 C1 56.50(13) ?
C2 B6 B5 103.61(17) ?
C2 B6 H6 119.0(13) ?
C2 B6 B10 103.50(17) ?
C2 B6 B11 57.79(14) ?
B5 B6 H6 125.8(13) ?
B5 B6 B10 60.28(15) ?
B5 B6 B11 108.59(18) ?
B10 B6 H6 129.9(13) ?
B11 B6 H6 121.7(13) ?
B11 B6 B10 60.49(15) ?
C2 B7 Rh3 66.17(11) ?
C2 B7 H7 120.6(13) ?
C2 B7 B8 105.33(17) ?
C2 B7 B11 57.82(13) ?
C2 B7 B12 103.76(17) ?
Rh3 B7 H7 112.7(14) ?
B8 B7 Rh3 65.82(11) ?
B8 B7 H7 129.2(14) ?
B11 B7 Rh3 119.97(15) ?
B11 B7 H7 113.0(14) ?
B11 B7 B8 109.10(18) ?
B12 B7 Rh3 119.56(15) ?
B12 B7 H7 121.5(14) ?
B12 B7 B8 60.19(14) ?
B12 B7 B11 60.30(14) ?
Rh3 B8 H8 116.4(12) ?
B4 B8 Rh3 65.14(10) ?
B4 B8 H8 126.6(12) ?
B7 B8 Rh3 66.58(10) ?
B7 B8 B4 106.26(16) ?
B7 B8 H8 123.6(12) ?
B9 B8 Rh3 117.42(14) ?
B9 B8 B4 58.28(14) ?
B9 B8 B7 105.34(17) ?
B9 B8 H8 117.6(12) ?
B12 B8 Rh3 118.74(14) ?
B12 B8 B4 105.78(17) ?
B12 B8 B7 58.47(14) ?
B12 B8 H8 115.3(12) ?
B12 B8 B9 59.39(14) ?
B4 B9 B5 61.26(14) ?
B4 B9 B8 61.54(14) ?
B4 B9 H9 119.7(14) ?
B4 B9 B10 109.66(17) ?
B4 B9 B12 108.93(18) ?
B5 B9 B8 110.46(17) ?
B5 B9 H9 120.0(13) ?
B8 B9 H9 120.8(14) ?
B10 B9 B5 59.66(15) ?
B10 B9 B8 109.89(18) ?
B10 B9 H9 120.9(14) ?
B10 B9 B12 60.26(15) ?
B12 B9 B5 107.79(18) ?
B12 B9 B8 60.12(14) ?
B12 B9 H9 123.2(13) ?
B5 B10 B9 60.20(15) ?
B5 B10 H10 121.8(14) ?
B5 B10 B11 107.49(18) ?
B5 B10 B12 107.91(18) ?
B6 B10 B5 59.66(14) ?
B6 B10 B9 107.85(18) ?
B6 B10 H10 122.0(14) ?
B6 B10 B11 59.72(14) ?
B6 B10 B12 107.82(18) ?
B9 B10 H10 121.6(14) ?
B9 B10 B11 107.87(18) ?
B9 B10 B12 59.88(15) ?
B11 B10 H10 122.0(14) ?
B11 B10 B12 60.10(15) ?
B12 B10 H10 121.8(14) ?
C2 B11 B6 59.93(14) ?
C2 B11 B7 58.11(13) ?
C2 B11 B10 104.58(18) ?
C2 B11 H11 121.2(13) ?
C2 B11 B12 102.95(17) ?
B6 B11 B7 108.97(17) ?
B6 B11 B10 59.79(15) ?
B6 B11 H11 118.7(13) ?
B6 B11 B12 107.91(18) ?
B7 B11 H11 120.9(14) ?
B10 B11 B7 107.76(18) ?
B10 B11 H11 125.2(14) ?
B10 B11 B12 60.15(14) ?
B12 B11 B7 58.96(14) ?
B12 B11 H11 126.9(13) ?
B7 B12 B8 61.34(14) ?
B7 B12 B9 108.44(18) ?
B7 B12 B10 108.87(17) ?
B7 B12 B11 60.74(14) ?
B7 B12 H12 124.4(13) ?
B8 B12 H12 123.0(13) ?
B9 B12 B8 60.49(14) ?
B9 B12 B10 59.86(15) ?
B9 B12 B11 107.58(17) ?
B9 B12 H12 120.6(13) ?
B10 B12 B8 109.85(18) ?
B10 B12 H12 117.2(13) ?
B11 B12 B8 110.37(17) ?
B11 B12 B10 59.75(14) ?
B11 B12 H12 120.1(13) ?
N1 O31 Rh3 130.71(14) y
C102 C101 P1 117.22(16) ?
C106 C101 P1 123.19(17) ?
C106 C101 C102 119.29(19) ?
C101 C102 H102 119.8 ?
C103 C102 C101 120.5(2) ?
C103 C102 H102 119.8 ?
C102 C103 H103 120.1 ?
C104 C103 C102 119.8(2) ?
C104 C103 H103 120.1 ?
C103 C104 H104 120.0 ?
C103 C104 C105 120.0(2) ?
C105 C104 H104 120.0 ?
C104 C105 H105 119.7 ?
C106 C105 C104 120.6(2) ?
C106 C105 H105 119.7 ?
C101 C106 H106 120.1 ?
C105 C106 C101 119.9(2) ?
C105 C106 H106 120.1 ?
C108 C107 P1 122.52(16) ?
C112 C107 P1 117.62(16) ?
C112 C107 C108 119.0(2) ?
C107 C108 H108 119.7 ?
C109 C108 C107 120.6(2) ?
C109 C108 H108 119.7 ?
C108 C109 H109 120.1 ?
C110 C109 C108 119.8(2) ?
C110 C109 H109 120.1 ?
C109 C110 H110 120.0 ?
C109 C110 C111 120.0(2) ?
C111 C110 H110 120.0 ?
C110 C111 H111 119.7 ?
C112 C111 C110 120.6(2) ?
C112 C111 H111 119.7 ?
C107 C112 H112 120.0 ?
C111 C112 C107 120.1(2) ?
C111 C112 H112 120.0 ?
C114 C113 P1 121.47(17) ?
C114 C113 C118 119.3(2) ?
C118 C113 P1 118.97(17) ?
C113 C114 H114 119.8 ?
C113 C114 C115 120.4(2) ?
C115 C114 H114 119.8 ?
C114 C115 H115 120.0 ?
C116 C115 C114 119.9(2) ?
C116 C115 H115 120.0 ?
C115 C116 H116 120.0 ?
C115 C116 C117 120.0(2) ?
C117 C116 H116 120.0 ?
C116 C117 H117 119.9 ?
C118 C117 C116 120.2(2) ?
C118 C117 H117 119.9 ?
C113 C118 H118 119.9 ?
C117 C118 C113 120.2(2) ?
C117 C118 H118 119.9 ?
C202 C201 P2 117.99(16) ?
C206 C201 P2 123.43(17) ?
C206 C201 C202 118.6(2) ?
C201 C202 H202 119.6 ?
C203 C202 C201 120.8(2) ?
C203 C202 H202 119.6 ?
C202 C203 H203 120.1 ?
C202 C203 C204 119.7(2) ?
C204 C203 H203 120.1 ?
C203 C204 H204 120.0 ?
C205 C204 C203 120.1(2) ?
C205 C204 H204 120.0 ?
C204 C205 H205 119.8 ?
C204 C205 C206 120.5(2) ?
C206 C205 H205 119.8 ?
C201 C206 H206 119.9 ?
C205 C206 C201 120.3(2) ?
C205 C206 H206 119.9 ?
C208 C207 P2 120.85(17) ?
C208 C207 C212 118.3(2) ?
C212 C207 P2 120.77(17) ?
C207 C208 H208 119.7 ?
C209 C208 C207 120.6(2) ?
C209 C208 H208 119.7 ?
C208 C209 H209 119.6 ?
C210 C209 C208 120.8(2) ?
C210 C209 H209 119.6 ?
C209 C210 H210 120.4 ?
C209 C210 C211 119.3(2) ?
C211 C210 H210 120.4 ?
C210 C211 H211 119.8 ?
C210 C211 C212 120.4(2) ?
C212 C211 H211 119.8 ?
C207 C212 H212 119.7 ?
C211 C212 C207 120.6(2) ?
C211 C212 H212 119.7 ?
C214 C213 P2 122.89(17) ?
C214 C213 C218 118.9(2) ?
C218 C213 P2 118.18(16) ?
C213 C214 H214 119.9 ?
C213 C214 C215 120.3(2) ?
C215 C214 H214 119.9 ?
C214 C215 H215 119.7 ?
C216 C215 C214 120.5(2) ?
C216 C215 H215 119.7 ?
C215 C216 H216 120.1 ?
C215 C216 C217 119.9(2) ?
C217 C216 H216 120.1 ?
C216 C217 H217 120.1 ?
C218 C217 C216 119.8(2) ?
C218 C217 H217 120.1 ?
C213 C218 H218 119.7 ?
C217 C218 C213 120.5(2) ?
C217 C218 H218 119.7 ?

loop_
_geom_bond_atom_site_label_1
_geom_bond_atom_site_label_2
_geom_bond_distance
_geom_bond_publ_flag
P1 Rh3 2.3789(6) y
P1 C101 1.818(2) ?
P1 C107 1.836(2) ?
P1 C113 1.835(2) ?
N1 O31 1.265(2) ?
N1 O32 1.231(2) y
N1 O33 1.234(3) y
C1 H1 0.93(2) ?
C1 C2 1.639(3) y
C1 Rh3 2.184(2) y
C1 B4 1.723(3) ?
C1 B5 1.698(3) ?
C1 B6 1.734(3) ?
P2 Rh3 2.3931(6) y
P2 C201 1.836(2) ?
P2 C207 1.845(2) ?
P2 C213 1.832(2) ?
C2 H2 0.89(3) ?
C2 Rh3 2.208(2) y
C2 B6 1.729(3) ?
C2 B7 1.695(3) ?
C2 B11 1.690(3) ?
Rh3 B4 2.219(2) y
Rh3 B7 2.256(2) y
Rh3 B8 2.243(2) y
Rh3 O31 2.1982(14) y
B4 H4 1.07(3) ?
B4 B5 1.808(4) ?
B4 B8 1.826(4) ?
B4 B9 1.767(4) ?
B5 H5 1.10(3) ?
B5 B6 1.762(4) ?
B5 B9 1.783(4) ?
B5 B10 1.773(4) ?
B6 H6 1.11(2) ?
B6 B10 1.769(4) ?
B6 B11 1.768(4) ?
B7 H7 1.02(2) ?
B7 B8 1.816(3) ?
B7 B11 1.796(4) ?
B7 B12 1.764(3) ?
B8 H8 1.17(2) ?
B8 B9 1.802(4) ?
B8 B12 1.795(4) ?
B9 H9 1.10(2) ?
B9 B10 1.782(4) ?
B9 B12 1.782(4) ?
B10 H10 1.02(3) ?
B10 B11 1.782(4) ?
B10 B12 1.789(4) ?
B11 H11 1.10(3) ?
B11 B12 1.788(4) ?
B12 H12 1.15(2) ?
C101 C102 1.400(3) ?
C101 C106 1.394(3) ?
C102 H102 0.9500 ?
C102 C103 1.389(3) ?
C103 H103 0.9500 ?
C103 C104 1.385(3) ?
C104 H104 0.9500 ?
C104 C105 1.391(4) ?
C105 H105 0.9500 ?
C105 C106 1.385(3) ?
C106 H106 0.9500 ?
C107 C108 1.401(3) ?
C107 C112 1.396(3) ?
C108 H108 0.9500 ?
C108 C109 1.393(3) ?
C109 H109 0.9500 ?
C109 C110 1.385(3) ?
C110 H110 0.9500 ?
C110 C111 1.390(3) ?
C111 H111 0.9500 ?
C111 C112 1.388(3) ?
C112 H112 0.9500 ?
C113 C114 1.385(3) ?
C113 C118 1.398(3) ?
C114 H114 0.9500 ?
C114 C115 1.401(3) ?
C115 H115 0.9500 ?
C115 C116 1.381(3) ?
C116 H116 0.9500 ?
C116 C117 1.392(3) ?
C117 H117 0.9500 ?
C117 C118 1.388(3) ?
C118 H118 0.9500 ?
C201 C202 1.401(3) ?
C201 C206 1.399(3) ?
C202 H202 0.9500 ?
C202 C203 1.390(3) ?
C203 H203 0.9500 ?
C203 C204 1.392(3) ?
C204 H204 0.9500 ?
C204 C205 1.380(3) ?
C205 H205 0.9500 ?
C205 C206 1.393(3) ?
C206 H206 0.9500 ?
C207 C208 1.397(3) ?
C207 C212 1.400(3) ?
C208 H208 0.9500 ?
C208 C209 1.385(3) ?
C209 H209 0.9500 ?
C209 C210 1.382(4) ?
C210 H210 0.9500 ?
C210 C211 1.388(4) ?
C211 H211 0.9500 ?
C211 C212 1.390(3) ?
C212 H212 0.9500 ?
C213 C214 1.394(3) ?
C213 C218 1.402(3) ?
C214 H214 0.9500 ?
C214 C215 1.395(3) ?
C215 H215 0.9500 ?
C215 C216 1.380(4) ?
C216 H216 0.9500 ?
C216 C217 1.395(4) ?
C217 H217 0.9500 ?
C217 C218 1.393(3) ?
C218 H218 0.9500 ?

loop_
_geom_torsion_atom_site_label_1
_geom_torsion_atom_site_label_2
_geom_torsion_atom_site_label_3
_geom_torsion_atom_site_label_4
_geom_torsion
P1 C101 C102 C103 173.70(17)
P1 C101 C106 C105 -172.80(18)
P1 C107 C108 C109 169.21(18)
P1 C107 C112 C111 -169.17(17)
P1 C113 C114 C115 175.69(18)
P1 C113 C118 C117 -176.25(17)
C1 C2 B6 B5 -35.74(15)
C1 C2 B6 B10 -97.93(18)
C1 C2 B6 B11 -139.34(17)
C1 C2 B7 Rh3 -52.97(14)
C1 C2 B7 B8 1.2(2)
C1 C2 B7 B11 104.41(19)
C1 C2 B7 B12 63.6(2)
C1 C2 B11 B6 38.29(17)
C1 C2 B11 B7 -105.09(18)
C1 C2 B11 B10 -3.0(2)
C1 C2 B11 B12 -65.1(2)
C1 B4 B5 B6 33.30(16)
C1 B4 B5 B9 133.12(19)
C1 B4 B5 B10 97.17(19)
C1 B4 B8 Rh3 55.04(12)
C1 B4 B8 B7 1.3(2)
C1 B4 B8 B9 -96.97(18)
C1 B4 B8 B12 -59.78(19)
C1 B4 B9 B5 -39.18(16)
C1 B4 B9 B8 99.49(17)
C1 B4 B9 B10 -3.1(2)
C1 B4 B9 B12 61.2(2)
C1 B5 B6 C2 34.99(15)
C1 B5 B6 B10 132.95(18)
C1 B5 B6 B11 95.18(18)
C1 B5 B9 B4 39.92(16)
C1 B5 B9 B8 1.6(2)
C1 B5 B9 B10 -100.05(19)
C1 B5 B9 B12 -62.4(2)
C1 B5 B10 B6 -41.12(16)
C1 B5 B10 B9 97.00(19)
C1 B5 B10 B11 -4.0(2)
C1 B5 B10 B12 59.5(2)
C1 B6 B10 B5 39.83(16)
C1 B6 B10 B9 2.3(2)
C1 B6 B10 B11 -98.33(18)
C1 B6 B10 B12 -60.9(2)
C1 B6 B11 C2 -34.04(15)
C1 B6 B11 B7 -1.7(2)
C1 B6 B11 B10 98.31(18)
C1 B6 B11 B12 60.8(2)
P2 C201 C202 C203 -177.24(18)
P2 C201 C206 C205 176.63(17)
P2 C207 C208 C209 -177.74(18)
P2 C207 C212 C211 178.36(17)
P2 C213 C214 C215 176.81(18)
P2 C213 C218 C217 -178.32(19)
C2 C1 B4 Rh3 54.84(14)
C2 C1 B4 B5 -103.16(19)
C2 C1 B4 B8 -0.6(2)
C2 C1 B4 B9 -62.8(2)
C2 C1 B5 B4 104.48(18)
C2 C1 B5 B6 -38.90(17)
C2 C1 B5 B9 64.5(2)
C2 C1 B5 B10 2.2(2)
C2 C1 B6 B5 138.05(18)
C2 C1 B6 B10 97.14(18)
C2 C1 B6 B11 34.62(15)
C2 B6 B10 B5 98.14(18)
C2 B6 B10 B9 60.7(2)
C2 B6 B10 B11 -40.02(16)
C2 B6 B10 B12 -2.6(2)
C2 B6 B11 B7 32.38(16)
C2 B6 B11 B10 132.35(18)
C2 B6 B11 B12 94.87(19)
C2 B7 B8 Rh3 -54.39(13)
C2 B7 B8 B4 -1.5(2)
C2 B7 B8 B9 59.3(2)
C2 B7 B8 B12 97.31(18)
C2 B7 B11 B6 -33.09(16)
C2 B7 B11 B10 -96.43(19)
C2 B7 B11 B12 -133.03(19)
C2 B7 B12 B8 -99.98(17)
C2 B7 B12 B9 -60.7(2)
C2 B7 B12 B10 2.9(2)
C2 B7 B12 B11 39.57(16)
C2 B11 B12 B7 -39.55(16)
C2 B11 B12 B8 -2.2(2)
C2 B11 B12 B9 62.1(2)
C2 B11 B12 B10 99.55(19)
Rh3 P1 C101 C102 -76.38(17)
Rh3 P1 C101 C106 97.27(18)
Rh3 P1 C107 C108 139.30(16)
Rh3 P1 C107 C112 -51.64(19)
Rh3 P1 C113 C114 17.7(2)
Rh3 P1 C113 C118 -167.90(15)
Rh3 C1 C2 B6 162.30(13)
Rh3 C1 C2 B7 53.99(14)
Rh3 C1 C2 B11 123.85(16)
Rh3 C1 B4 B5 -158.01(15)
Rh3 C1 B4 B8 -55.45(12)
Rh3 C1 B4 B9 -117.62(15)
Rh3 C1 B5 B4 25.90(17)
Rh3 C1 B5 B6 -117.49(19)
Rh3 C1 B5 B9 -14.1(2)
Rh3 C1 B5 B10 -76.4(2)
Rh3 C1 B6 C2 -20.98(16)
Rh3 C1 B6 B5 117.08(19)
Rh3 C1 B6 B10 76.2(2)
Rh3 C1 B6 B11 13.6(2)
Rh3 P2 C201 C202 -98.22(17)
Rh3 P2 C201 C206 82.64(19)
Rh3 P2 C207 C208 114.23(18)
Rh3 P2 C207 C212 -62.25(18)
Rh3 P2 C213 C214 4.2(2)
Rh3 P2 C213 C218 -177.81(15)
Rh3 C2 B6 C1 20.41(15)
Rh3 C2 B6 B5 -15.3(2)
Rh3 C2 B6 B10 -77.5(2)
Rh3 C2 B6 B11 -118.93(18)
Rh3 C2 B7 B8 54.18(13)
Rh3 C2 B7 B11 157.38(15)
Rh3 C2 B7 B12 116.55(15)
Rh3 C2 B11 B6 116.1(2)
Rh3 C2 B11 B7 -27.30(18)
Rh3 C2 B11 B10 74.8(2)
Rh3 C2 B11 B12 12.7(3)
Rh3 B4 B5 C1 -23.15(15)
Rh3 B4 B5 B6 10.2(2)
Rh3 B4 B5 B9 109.97(18)
Rh3 B4 B5 B10 74.0(2)
Rh3 B4 B8 B7 -53.75(13)
Rh3 B4 B8 B9 -152.01(15)
Rh3 B4 B8 B12 -114.82(15)
Rh3 B4 B9 B5 -108.74(19)
Rh3 B4 B9 B8 29.92(16)
Rh3 B4 B9 B10 -72.6(2)
Rh3 B4 B9 B12 -8.4(2)
Rh3 B7 B8 B4 52.88(13)
Rh3 B7 B8 B9 113.68(15)
Rh3 B7 B8 B12 151.71(15)
Rh3 B7 B11 C2 23.97(15)
Rh3 B7 B11 B6 -9.1(2)
Rh3 B7 B11 B10 -72.5(2)
Rh3 B7 B11 B12 -109.07(18)
Rh3 B7 B12 B8 -29.81(15)
Rh3 B7 B12 B9 9.5(2)
Rh3 B7 B12 B10 73.0(2)
Rh3 B7 B12 B11 109.73(18)
Rh3 B8 B9 B4 -28.67(15)
Rh3 B8 B9 B5 9.5(2)
Rh3 B8 B9 B10 73.5(2)
Rh3 B8 B9 B12 108.82(17)
Rh3 B8 B12 B7 29.74(16)
Rh3 B8 B12 B9 -106.61(17)
Rh3 B8 B12 B10 -71.5(2)
Rh3 B8 B12 B11 -7.4(2)
B4 C1 C2 Rh3 -54.37(14)
B4 C1 C2 B6 107.92(18)
B4 C1 C2 B7 -0.4(2)
B4 C1 C2 B11 69.5(2)
B4 C1 B5 B6 -143.38(18)
B4 C1 B5 B9 -40.01(17)
B4 C1 B5 B10 -102.28(19)
B4 C1 B6 C2 -101.79(19)
B4 C1 B6 B5 36.26(18)
B4 C1 B6 B10 -4.7(2)
B4 C1 B6 B11 -67.2(2)
B4 B5 B6 C1 -32.79(16)
B4 B5 B6 C2 2.2(2)
B4 B5 B6 B10 100.2(2)
B4 B5 B6 B11 62.4(2)
B4 B5 B9 B8 -38.30(17)
B4 B5 B9 B10 -139.97(19)
B4 B5 B9 B12 -102.28(19)
B4 B5 B10 B6 -102.68(19)
B4 B5 B10 B9 35.44(17)
B4 B5 B10 B11 -65.5(2)
B4 B5 B10 B12 -2.1(2)
B4 B8 B9 B5 38.17(17)
B4 B8 B9 B10 102.18(19)
B4 B8 B9 B12 137.48(17)
B4 B8 B12 B7 99.67(17)
B4 B8 B12 B9 -36.68(15)
B4 B8 B12 B10 -1.5(2)
B4 B8 B12 B11 62.5(2)
B4 B9 B10 B5 -36.79(17)
B4 B9 B10 B6 0.5(2)
B4 B9 B10 B11 63.5(2)
B4 B9 B10 B12 101.11(19)
B4 B9 B12 B7 -0.8(2)
B4 B9 B12 B8 38.91(16)
B4 B9 B12 B10 -102.34(19)
B4 B9 B12 B11 -65.0(2)
B5 C1 C2 Rh3 -123.32(15)
B5 C1 C2 B6 38.98(17)
B5 C1 C2 B7 -69.3(2)
B5 C1 C2 B11 0.5(2)
B5 C1 B4 Rh3 158.01(15)
B5 C1 B4 B8 102.55(18)
B5 C1 B4 B9 40.38(17)
B5 C1 B6 C2 -138.05(18)
B5 C1 B6 B10 -40.91(17)
B5 C1 B6 B11 -103.44(19)
B5 B4 B8 Rh3 115.06(16)
B5 B4 B8 B7 61.3(2)
B5 B4 B8 B9 -36.95(16)
B5 B4 B8 B12 0.2(2)
B5 B4 B9 B8 138.67(18)
B5 B4 B9 B10 36.13(18)
B5 B4 B9 B12 100.39(19)
B5 B6 B10 B9 -37.49(18)
B5 B6 B10 B11 -138.16(19)
B5 B6 B10 B12 -100.7(2)
B5 B6 B11 C2 -94.68(19)
B5 B6 B11 B7 -62.3(2)
B5 B6 B11 B10 37.67(17)
B5 B6 B11 B12 0.2(2)
B5 B9 B10 B6 37.25(17)
B5 B9 B10 B11 100.33(19)
B5 B9 B10 B12 137.90(18)
B5 B9 B12 B7 64.2(2)
B5 B9 B12 B8 103.83(18)
B5 B9 B12 B10 -37.42(17)
B5 B9 B12 B11 -0.1(2)
B5 B10 B11 C2 4.2(2)
B5 B10 B11 B6 -37.13(17)
B5 B10 B11 B7 64.9(2)
B5 B10 B11 B12 100.99(19)
B5 B10 B12 B7 -63.2(2)
B5 B10 B12 B8 2.3(2)
B5 B10 B12 B9 37.69(17)
B5 B10 B12 B11 -100.28(19)
B6 C1 C2 Rh3 -162.30(13)
B6 C1 C2 B7 -108.31(19)
B6 C1 C2 B11 -38.44(17)
B6 C1 B4 Rh3 122.50(16)
B6 C1 B4 B5 -35.51(18)
B6 C1 B4 B8 67.0(2)
B6 C1 B4 B9 4.9(2)
B6 C1 B5 B4 143.38(18)
B6 C1 B5 B9 103.37(19)
B6 C1 B5 B10 41.11(16)
B6 C2 B7 Rh3 -121.46(17)
B6 C2 B7 B8 -67.3(2)
B6 C2 B7 B11 35.92(18)
B6 C2 B7 B12 -4.9(2)
B6 C2 B11 B7 -143.38(18)
B6 C2 B11 B10 -41.29(16)
B6 C2 B11 B12 -103.39(19)
B6 B5 B9 B4 102.47(19)
B6 B5 B9 B8 64.2(2)
B6 B5 B9 B10 -37.50(17)
B6 B5 B9 B12 0.2(2)
B6 B5 B10 B9 138.12(19)
B6 B5 B10 B11 37.15(17)
B6 B5 B10 B12 100.58(19)
B6 B10 B11 C2 41.36(16)
B6 B10 B11 B7 102.03(18)
B6 B10 B11 B12 138.12(18)
B6 B10 B12 B7 -0.1(2)
B6 B10 B12 B8 65.3(2)
B6 B10 B12 B9 100.70(19)
B6 B10 B12 B11 -37.27(17)
B6 B11 B12 B7 -101.78(19)
B6 B11 B12 B8 -64.4(2)
B6 B11 B12 B9 -0.1(2)
B6 B11 B12 B10 37.32(17)
B7 C2 B6 C1 102.76(19)
B7 C2 B6 B5 67.0(2)
B7 C2 B6 B10 4.8(2)
B7 C2 B6 B11 -36.58(18)
B7 C2 B11 B6 143.38(18)
B7 C2 B11 B10 102.08(18)
B7 C2 B11 B12 39.99(16)
B7 B8 B9 B4 -99.89(17)
B7 B8 B9 B5 -61.7(2)
B7 B8 B9 B10 2.3(2)
B7 B8 B9 B12 37.60(15)
B7 B8 B12 B9 -136.35(18)
B7 B8 B12 B10 -101.22(19)
B7 B8 B12 B11 -37.14(17)
B7 B11 B12 B8 37.40(17)
B7 B11 B12 B9 101.70(19)
B7 B11 B12 B10 139.10(19)
B8 B4 B5 C1 -96.01(18)
B8 B4 B5 B6 -62.7(2)
B8 B4 B5 B9 37.11(16)
B8 B4 B5 B10 1.2(2)
B8 B4 B9 B5 -138.67(18)
B8 B4 B9 B10 -102.5(2)
B8 B4 B9 B12 -38.28(16)
B8 B7 B11 C2 96.47(18)
B8 B7 B11 B6 63.4(2)
B8 B7 B11 B10 0.0(2)
B8 B7 B11 B12 -36.57(16)
B8 B7 B12 B9 39.29(17)
B8 B7 B12 B10 102.84(19)
B8 B7 B12 B11 139.54(18)
B8 B9 B10 B5 -102.66(19)
B8 B9 B10 B6 -65.4(2)
B8 B9 B10 B11 -2.3(2)
B8 B9 B10 B12 35.25(16)
B8 B9 B12 B7 -39.68(16)
B8 B9 B12 B10 -141.25(17)
B8 B9 B12 B11 -103.90(18)
B9 B4 B5 C1 -133.12(19)
B9 B4 B5 B6 -99.8(2)
B9 B4 B5 B10 -35.95(17)
B9 B4 B8 Rh3 152.01(15)
B9 B4 B8 B7 98.26(18)
B9 B4 B8 B12 37.19(16)
B9 B5 B6 C1 -95.42(19)
B9 B5 B6 C2 -60.4(2)
B9 B5 B6 B10 37.53(17)
B9 B5 B6 B11 -0.2(2)
B9 B5 B10 B6 -138.12(19)
B9 B5 B10 B11 -100.96(19)
B9 B5 B10 B12 -37.54(17)
B9 B8 B12 B7 136.35(18)
B9 B8 B12 B10 35.13(17)
B9 B8 B12 B11 99.2(2)
B9 B10 B11 C2 -59.3(2)
B9 B10 B11 B6 -100.64(19)
B9 B10 B11 B7 1.4(2)
B9 B10 B11 B12 37.48(16)
B9 B10 B12 B7 -100.84(19)
B9 B10 B12 B8 -35.39(16)
B9 B10 B12 B11 -137.97(18)
B10 B5 B6 C1 -132.95(18)
B10 B5 B6 C2 -97.96(18)
B10 B5 B6 B11 -37.77(17)
B10 B5 B9 B4 139.97(19)
B10 B5 B9 B8 101.7(2)
B10 B5 B9 B12 37.69(17)
B10 B6 B11 C2 -132.35(18)
B10 B6 B11 B7 -99.97(19)
B10 B6 B11 B12 -37.48(17)
B10 B9 B12 B7 101.57(18)
B10 B9 B12 B8 141.25(17)
B10 B9 B12 B11 37.35(17)
B10 B11 B12 B7 -139.10(18)
B10 B11 B12 B8 -101.7(2)
B10 B11 B12 B9 -37.40(17)
B11 C2 B6 C1 139.34(17)
B11 C2 B6 B5 103.60(18)
B11 C2 B6 B10 41.41(16)
B11 C2 B7 Rh3 -157.38(15)
B11 C2 B7 B8 -103.20(18)
B11 C2 B7 B12 -40.82(17)
B11 B6 B10 B5 138.16(19)
B11 B6 B10 B9 100.7(2)
B11 B6 B10 B12 37.44(17)
B11 B7 B8 Rh3 -115.09(15)
B11 B7 B8 B4 -62.2(2)
B11 B7 B8 B9 -1.4(2)
B11 B7 B8 B12 36.62(16)
B11 B7 B12 B8 -139.54(18)
B11 B7 B12 B9 -100.26(19)
B11 B7 B12 B10 -36.71(17)
B11 B10 B12 B7 37.13(17)
B11 B10 B12 B8 102.58(19)
B11 B10 B12 B9 137.97(18)
B12 B7 B8 Rh3 -151.71(15)
B12 B7 B8 B4 -98.82(18)
B12 B7 B8 B9 -38.03(16)
B12 B7 B11 C2 133.03(19)
B12 B7 B11 B6 99.9(2)
B12 B7 B11 B10 36.60(17)
B12 B8 B9 B4 -137.48(17)
B12 B8 B9 B5 -99.3(2)
B12 B8 B9 B10 -35.30(16)
B12 B9 B10 B5 -137.90(18)
B12 B9 B10 B6 -100.66(19)
B12 B9 B10 B11 -37.58(16)
B12 B10 B11 C2 -96.76(18)
B12 B10 B11 B6 -138.12(18)
B12 B10 B11 B7 -36.09(16)
O32 N1 O31 Rh3 158.66(15)
O33 N1 O31 Rh3 -22.5(3)
C101 P1 C107 C108 12.4(2)
C101 P1 C107 C112 -178.56(17)
C101 P1 C113 C114 139.44(18)
C101 P1 C113 C118 -46.1(2)
C101 C102 C103 C104 -0.2(3)
C102 C101 C106 C105 0.7(3)
C102 C103 C104 C105 0.1(4)
C103 C104 C105 C106 0.4(4)
C104 C105 C106 C101 -0.8(4)
C106 C101 C102 C103 -0.2(3)
C107 P1 C101 C102 58.69(19)
C107 P1 C101 C106 -127.66(19)
C107 P1 C113 C114 -113.92(19)
C107 P1 C113 C118 60.53(19)
C107 C108 C109 C110 -0.5(3)
C108 C107 C112 C111 0.3(3)
C108 C109 C110 C111 0.2(4)
C109 C110 C111 C112 0.4(4)
C110 C111 C112 C107 -0.6(3)
C112 C107 C108 C109 0.3(3)
C113 P1 C101 C102 160.35(17)
C113 P1 C101 C106 -26.0(2)
C113 P1 C107 C108 -97.11(19)
C113 P1 C107 C112 71.94(18)
C113 C114 C115 C116 0.2(3)
C114 C113 C118 C117 -1.7(3)
C114 C115 C116 C117 -1.3(4)
C115 C116 C117 C118 0.9(3)
C116 C117 C118 C113 0.6(3)
C118 C113 C114 C115 1.3(3)
C201 P2 C207 C208 -118.55(19)
C201 P2 C207 C212 64.97(19)
C201 P2 C213 C214 -126.9(2)
C201 P2 C213 C218 51.0(2)
C201 C202 C203 C204 0.3(4)
C202 C201 C206 C205 -2.5(3)
C202 C203 C204 C205 -2.0(4)
C203 C204 C205 C206 1.4(4)
C204 C205 C206 C201 0.9(4)
C206 C201 C202 C203 1.9(3)
C207 P2 C201 C202 141.30(17)
C207 P2 C201 C206 -37.8(2)
C207 P2 C213 C214 124.14(19)
C207 P2 C213 C218 -57.9(2)
C207 C208 C209 C210 -0.3(4)
C208 C207 C212 C211 1.8(3)
C208 C209 C210 C211 1.1(4)
C209 C210 C211 C212 -0.5(4)
C210 C211 C212 C207 -1.0(3)
C212 C207 C208 C209 -1.2(3)
C213 P2 C201 C202 34.57(19)
C213 P2 C201 C206 -144.57(19)
C213 P2 C207 C208 -14.4(2)
C213 P2 C207 C212 169.08(18)
C213 C214 C215 C216 1.3(3)
C214 C213 C218 C217 -0.3(3)
C214 C215 C216 C217 0.0(4)
C215 C216 C217 C218 -1.4(4)
C216 C217 C218 C213 1.6(4)
C218 C213 C214 C215 -1.1(3)
